data_2232083
loop_
_publ_author_name
'Wei, Bin'

_publ_section_title
;
 Piperazine-1,4-diium naphthalene-1,5-disulfonate
;
_journal_coeditor_code VM2121
_journal_issue 10
_journal_name_full 'Acta Crystallographica Section E'
_journal_page_first o2811
_journal_paper_doi 10.1107/S1600536811038955
_journal_volume 67
_journal_year 2011
_chemical_formula_iupac 'C4 H12 N2 2+ , C10 H6 O6 S2 2-'
_chemical_formula_moiety 'C4 H12 N2 , C10 H6 O6 S2'
_chemical_formula_sum 'C14 H18 N2 O6 S2'
_chemical_formula_weight 374.42
_chemical_name_systematic
;
Piperazine-1,4-diium naphthalene-1,5-disulfonate
;
_space_group_IT_number 14
_symmetry_cell_setting monoclinic
_symmetry_space_group_name_Hall '-P 2ybc'
_symmetry_space_group_name_H-M 'P 1 21/c 1'
_atom_sites_solution_hydrogens geom
_atom_sites_solution_primary direct
_atom_sites_solution_secondary difmap
_audit_creation_method SHELXL-97
_cell_angle_alpha 90.00
_cell_angle_beta 96.00(3)
_cell_angle_gamma 90.00
_cell_formula_units_Z 2
_cell_length_a 11.997(2)
_cell_length_b 7.2959(15)
_cell_length_c 9.1453(18)
_cell_measurement_temperature 293(2)
_cell_measurement_theta_max 27.480
_cell_measurement_theta_min 3.005
_cell_volume 796.1(3)
_computing_cell_refinement 'CrystalClear (Rigaku, 2005)'
_computing_data_collection 'CrystalClear (Rigaku, 2005)'
_computing_data_reduction 'CrystalClear (Rigaku, 2005)'
_computing_molecular_graphics 'SHELXTL (Sheldrick, 2008)'
_computing_publication_material 'SHELXTL (Sheldrick, 2008)'
_computing_structure_refinement 'SHELXS-97 (Sheldrick, 2008)'
_computing_structure_solution 'SHELXS-97 (Sheldrick, 2008)'
_diffrn_ambient_temperature 293(2)
_diffrn_measured_fraction_theta_full 0.999
_diffrn_measured_fraction_theta_max 0.999
_diffrn_measurement_device_type 'Rigaku SCXmini'
_diffrn_measurement_method CCD_Profile_fitting
_diffrn_radiation_monochromator graphite
_diffrn_radiation_source 'fine-focus sealed tube'
_diffrn_radiation_type MoK\a
_diffrn_radiation_wavelength 0.71073
_diffrn_reflns_av_R_equivalents 0.0307
_diffrn_reflns_av_sigmaI/netI 0.0234
_diffrn_reflns_limit_h_max 15
_diffrn_reflns_limit_h_min -15
_diffrn_reflns_limit_k_max 9
_diffrn_reflns_limit_k_min -9
_diffrn_reflns_limit_l_max 11
_diffrn_reflns_limit_l_min -11
_diffrn_reflns_number 7956
_diffrn_reflns_theta_full 27.48
_diffrn_reflns_theta_max 27.48
_diffrn_reflns_theta_min 3.27
_exptl_absorpt_coefficient_mu 0.369
_exptl_absorpt_correction_T_max 0.955
_exptl_absorpt_correction_T_min 0.955
_exptl_absorpt_correction_type multi-scan
_exptl_absorpt_process_details '(CrystalClear; Rigaku, 2005)'
_exptl_crystal_colour Colorless
_exptl_crystal_density_diffrn 1.562
_exptl_crystal_density_method 'not measured'
_exptl_crystal_description block
_exptl_crystal_F_000 392
_exptl_crystal_size_max 0.2000
_exptl_crystal_size_mid 0.2000
_exptl_crystal_size_min 0.2000
_refine_diff_density_max 0.257
_refine_diff_density_min -0.363
_refine_ls_extinction_coef 0
_refine_ls_extinction_method SHELXL
_refine_ls_goodness_of_fit_ref 1.110
_refine_ls_hydrogen_treatment constr
_refine_ls_matrix_type full
_refine_ls_number_parameters 109
_refine_ls_number_reflns 1827
_refine_ls_number_restraints 0
_refine_ls_restrained_S_all 1.110
_refine_ls_R_factor_all 0.0396
_refine_ls_R_factor_gt 0.0342
_refine_ls_shift/su_max 0.001
_refine_ls_shift/su_mean 0.000
_refine_ls_structure_factor_coef Fsqd
_refine_ls_weighting_details 'calc w=1/[\s^2^(Fo^2^)+(0.0380P)^2^+0.4026P] where P=(Fo^2^+2Fc^2^)/3'
_refine_ls_weighting_scheme calc
_refine_ls_wR_factor_gt 0.0850
_refine_ls_wR_factor_ref 0.0875
_reflns_number_gt 1629
_reflns_number_total 1827
_reflns_threshold_expression >2sigma(I)
_cod_data_source_file vm2121.cif
_cod_data_source_block I
_cod_original_sg_symbol_H-M 'P 21/c'
_cod_database_code 2232083
_cod_database_fobs_code 2232083

loop_
_symmetry_equiv_pos_as_xyz
'x, y, z'
'-x, y+1/2, -z+1/2'
'-x, -y, -z'
'x, -y-1/2, z-1/2'

loop_
_atom_site_type_symbol
_atom_site_label
_atom_site_fract_x
_atom_site_fract_y
_atom_site_fract_z
_atom_site_U_iso_or_equiv
_atom_site_adp_type
_atom_site_calc_flag
_atom_site_refinement_flags
_atom_site_occupancy
_atom_site_symmetry_multiplicity
S S1 0.72018(3) 0.02705(6) 0.55200(4) 0.02178(13) Uani d . 1 1
C C11 0.94220(13) -0.0264(2) 0.49266(17) 0.0209(3) Uani d . 1 1
C C12 0.86385(13) 0.0911(2) 0.55496(17) 0.0213(3) Uani d . 1 1
C C7 0.89809(14) 0.2508(2) 0.6239(2) 0.0291(4) Uani d . 1 1
H H7 0.8460 0.3258 0.6632 0.035 Uiso calc R 1 1
C C16 0.91084(14) -0.1936(2) 0.4198(2) 0.0287(4) Uani d . 1 1
H H16 0.8360 -0.2294 0.4101 0.034 Uiso calc R 1 1
C C8 1.01178(15) 0.3021(3) 0.6358(2) 0.0347(4) Uani d . 1 1
H H8 1.0342 0.4115 0.6822 0.042 Uiso calc R 1 1
N N1 0.39695(11) 0.03920(19) 0.90988(15) 0.0230(3) Uani d . 1 1
H H1A 0.3451 0.1206 0.8730 0.028 Uiso calc R 1 1
H H1B 0.3762 -0.0722 0.8746 0.028 Uiso calc R 1 1
C C5 0.40092(15) 0.0374(3) 1.07288(19) 0.0292(4) Uani d . 1 1
H H5A 0.3293 -0.0036 1.1011 0.035 Uiso calc R 1 1
H H5B 0.4143 0.1607 1.1104 0.035 Uiso calc R 1 1
C C1 0.50731(14) 0.0883(3) 0.86030(18) 0.0270(4) Uani d . 1 1
H H1C 0.5256 0.2139 0.8882 0.032 Uiso calc R 1 1
H H1D 0.5027 0.0802 0.7540 0.032 Uiso calc R 1 1
O O1 0.67590(11) 0.0023(2) 0.39986(15) 0.0384(3) Uani d . 1 1
O O3 0.66605(10) 0.17560(17) 0.62410(15) 0.0334(3) Uani d . 1 1
O O2 0.72065(10) -0.14134(17) 0.63779(14) 0.0312(3) Uani d . 1 1

loop_
_atom_site_aniso_label
_atom_site_aniso_U_11
_atom_site_aniso_U_22
_atom_site_aniso_U_33
_atom_site_aniso_U_12
_atom_site_aniso_U_13
_atom_site_aniso_U_23
S1 0.0183(2) 0.0221(2) 0.0249(2) -0.00043(14) 0.00176(15) 0.00085(15)
C11 0.0206(8) 0.0213(8) 0.0205(8) -0.0020(6) 0.0011(6) -0.0019(6)
C12 0.0196(7) 0.0220(8) 0.0221(8) -0.0016(6) 0.0015(6) 0.0005(6)
C7 0.0253(8) 0.0261(9) 0.0362(10) 0.0007(7) 0.0047(7) -0.0093(7)
C16 0.0225(8) 0.0279(9) 0.0357(10) -0.0072(7) 0.0024(7) -0.0091(8)
C8 0.0309(9) 0.0290(9) 0.0440(11) -0.0080(7) 0.0032(8) -0.0176(8)
N1 0.0229(7) 0.0229(7) 0.0221(7) 0.0017(5) -0.0022(5) 0.0011(5)
C5 0.0282(9) 0.0363(10) 0.0235(8) 0.0051(7) 0.0047(7) 0.0003(7)
C1 0.0275(8) 0.0321(9) 0.0212(8) -0.0028(7) 0.0012(6) 0.0070(7)
O1 0.0290(7) 0.0556(9) 0.0284(7) -0.0015(6) -0.0070(5) -0.0012(6)
O3 0.0273(6) 0.0267(7) 0.0478(8) 0.0040(5) 0.0120(6) -0.0017(6)
O2 0.0324(7) 0.0230(6) 0.0386(7) -0.0042(5) 0.0051(5) 0.0053(5)

loop_
_atom_type_symbol
_atom_type_description
_atom_type_scat_dispersion_real
_atom_type_scat_dispersion_imag
_atom_type_scat_source
C C 0.0033 0.0016 'International Tables Vol C Tables 4.2.6.8 and 6.1.1.4'
H H 0.0000 0.0000 'International Tables Vol C Tables 4.2.6.8 and 6.1.1.4'
N N 0.0061 0.0033 'International Tables Vol C Tables 4.2.6.8 and 6.1.1.4'
O O 0.0106 0.0060 'International Tables Vol C Tables 4.2.6.8 and 6.1.1.4'
S S 0.1246 0.1234 'International Tables Vol C Tables 4.2.6.8 and 6.1.1.4'

loop_
_geom_angle_atom_site_label_1
_geom_angle_atom_site_label_2
_geom_angle_atom_site_label_3
_geom_angle_site_symmetry_1
_geom_angle_site_symmetry_3
_geom_angle
O1 S1 O3 . . 113.07(8)
O1 S1 O2 . . 113.12(8)
O3 S1 O2 . . 111.13(8)
O1 S1 C12 . . 107.70(8)
O3 S1 C12 . . 105.90(8)
O2 S1 C12 . . 105.28(8)
C16 C11 C11 . 3_756 118.75(18)
C16 C11 C12 . . 123.17(15)
C11 C11 C12 3_756 . 118.07(18)
C7 C12 C11 . . 121.01(15)
C7 C12 S1 . . 118.27(13)
C11 C12 S1 . . 120.66(12)
C12 C7 C8 . . 120.27(16)
C12 C7 H7 . . 119.9
C8 C7 H7 . . 119.9
C8 C16 C11 3_756 . 121.18(16)
C8 C16 H16 3_756 . 119.4
C11 C16 H16 . . 119.4
C16 C8 C7 3_756 . 120.71(16)
C16 C8 H8 3_756 . 119.6
C7 C8 H8 . . 119.6
C5 N1 C1 . . 111.82(13)
C5 N1 H1A . . 109.3
C1 N1 H1A . . 109.3
C5 N1 H1B . . 109.3
C1 N1 H1B . . 109.3
H1A N1 H1B . . 107.9
N1 C5 C1 . 3_657 110.87(14)
N1 C5 H5A . . 109.5
C1 C5 H5A 3_657 . 109.5
N1 C5 H5B . . 109.5
C1 C5 H5B 3_657 . 109.5
H5A C5 H5B . . 108.1
N1 C1 C5 . 3_657 111.37(14)
N1 C1 H1C . . 109.4
C5 C1 H1C 3_657 . 109.4
N1 C1 H1D . . 109.4
C5 C1 H1D 3_657 . 109.4
H1C C1 H1D . . 108.0

loop_
_geom_bond_atom_site_label_1
_geom_bond_atom_site_label_2
_geom_bond_site_symmetry_2
_geom_bond_distance
S1 O1 . 1.4477(14)
S1 O3 . 1.4562(13)
S1 O2 . 1.4574(13)
S1 C12 . 1.7834(16)
C11 C16 . 1.422(2)
C11 C11 3_756 1.432(3)
C11 C12 . 1.434(2)
C12 C7 . 1.367(2)
C7 C8 . 1.408(2)
C7 H7 . 0.9300
C16 C8 3_756 1.359(3)
C16 H16 . 0.9300
C8 C16 3_756 1.359(3)
C8 H8 . 0.9300
N1 C5 . 1.486(2)
N1 C1 . 1.487(2)
N1 H1A . 0.9000
N1 H1B . 0.9000
C5 C1 3_657 1.512(2)
C5 H5A . 0.9700
C5 H5B . 0.9700
C1 C5 3_657 1.512(2)
C1 H1C . 0.9700
C1 H1D . 0.9700

loop_
_geom_hbond_atom_site_label_D
_geom_hbond_atom_site_label_H
_geom_hbond_atom_site_label_A
_geom_hbond_site_symmetry_A
_geom_hbond_distance_DH
_geom_hbond_distance_HA
_geom_hbond_distance_DA
_geom_hbond_angle_DHA
N1 H1A O2 2_656 0.90 1.91 2.7357(19) 152.5
N1 H1B O3 2_646 0.90 1.91 2.7670(19) 158.8
